data_9000825
loop_
_publ_author_name
'Araki, T.'
'Moore, P. B.'

_publ_section_title
;
 Fillowite, Na2Ca(Mn,Fe)7(PO4)6: Its crystal structure
;
_journal_name_full 'American Mineralogist'
_journal_page_first 827
_journal_page_last 842
_journal_volume 66
_journal_year 1981
_chemical_formula_sum 'Ca4.66 Fe8.02 Mn35.6 Na11.72 O144 P36'
_chemical_name_mineral Fillowite
_space_group_IT_number 148
_symmetry_space_group_name_Hall '-R 3'
_symmetry_space_group_name_H-M 'R -3 :H'
_cell_angle_alpha 90
_cell_angle_beta 90
_cell_angle_gamma 120
_cell_formula_units_Z 3
_cell_length_a 15.282
_cell_length_b 15.282
_cell_length_c 43.507
_cell_volume 8799.341
_database_code_amcsd 0000842
_exptl_crystal_density_diffrn 3.555
_cod_original_cell_volume 8799.340
_cod_original_sg_symbol_H-M 'R -3'
_cod_original_formula_sum 'Mn35.6 Ca4.66 Fe8.02 Na11.72 P36 O144'
_cod_database_code 9000825

loop_
_space_group_symop_operation_xyz
x,y,z
2/3+x,1/3+y,1/3+z
1/3+x,2/3+y,2/3+z
y,-x+y,-z
2/3+y,1/3-x+y,1/3-z
1/3+y,2/3-x+y,2/3-z
-x+y,-x,z
2/3-x+y,1/3-x,1/3+z
1/3-x+y,2/3-x,2/3+z
-x,-y,-z
2/3-x,1/3-y,1/3-z
1/3-x,2/3-y,2/3-z
-y,x-y,z
2/3-y,1/3+x-y,1/3+z
1/3-y,2/3+x-y,2/3+z
x-y,x,-z
2/3+x-y,1/3+x,1/3-z
1/3+x-y,2/3+x,2/3-z

loop_
_atom_site_aniso_label
_atom_site_aniso_U_11
_atom_site_aniso_U_22
_atom_site_aniso_U_33
_atom_site_aniso_U_12
_atom_site_aniso_U_13
_atom_site_aniso_U_23
Mn1 0.00950 0.00950 0.01260 0.00475 0.00000 0.00000
Ca1_1 0.00950 0.00950 0.01260 0.00475 0.00000 0.00000
Mn2 0.00960 0.00960 0.01060 0.00480 0.00000 0.00000
Fe3 0.01080 0.01080 0.01520 0.00540 0.00000 0.00000
Fe4 0.01170 0.01170 0.01190 0.00585 0.00000 0.00000
Mn5 0.00950 0.00950 0.01350 0.00475 0.00000 0.00000
Mn6 0.01100 0.01750 0.01180 0.00780 0.00000 -0.00090
Mn7 0.00990 0.01840 0.01070 0.00790 -0.00070 0.00010
Mn8 0.00970 0.01070 0.01280 0.00420 0.00090 0.00100
Fe8 0.00970 0.01070 0.01280 0.00420 0.00090 0.00100
Mn9 0.01140 0.01040 0.01030 0.00510 0.00000 -0.00020
Mn10 0.01370 0.00760 0.01920 0.00450 0.00530 0.00170
Mn11 0.01210 0.00910 0.01770 0.00600 0.00410 0.00170
Na1 0.01990 0.01990 0.01650 0.00995 0.00000 0.00000
Ca1_2 0.01990 0.01990 0.01650 0.00995 0.00000 0.00000
Na2 0.03260 0.03260 0.02160 0.01630 0.00000 0.00000
Ca2 0.03260 0.03260 0.02160 0.01630 0.00000 0.00000
Na3 0.03910 0.03500 0.01940 0.02880 0.00320 0.00690
Ca4 0.03400 0.02880 0.01540 0.02790 -0.00370 -0.00290
Na4 0.03400 0.02880 0.01540 0.02790 -0.00370 -0.00290
P1 0.00700 0.00750 0.00820 0.00340 0.00030 0.00040
P2 0.01190 0.00690 0.01070 0.00400 0.00130 0.00010
P3 0.00810 0.00700 0.01060 0.00340 0.00010 -0.00020
P4 0.01020 0.00800 0.01120 0.00470 -0.00290 -0.00210
P5 0.00760 0.00710 0.00780 0.00330 -0.00010 0.00020
P6 0.00990 0.01060 0.01150 0.00620 0.00020 -0.00120
O1 0.01200 0.01070 0.01050 0.00440 -0.00230 -0.00240
O2 0.01650 0.00590 0.01150 -0.00030 0.00160 0.00080
O3 0.01370 0.02030 0.01390 0.01310 0.00170 0.00420
O4 0.01060 0.01940 0.01500 0.00860 0.00400 0.00270
O5 0.01440 0.01150 0.01700 0.00520 0.00860 0.00100
O6 0.01890 0.01080 0.02090 0.00920 -0.00470 0.00070
O7 0.01300 0.00910 0.02150 0.00590 0.00270 0.00310
O8 0.02860 0.01810 0.01320 0.01320 -0.00210 -0.00250
O9 0.01500 0.01070 0.01340 0.00490 0.00100 -0.00270
O10 0.01150 0.00740 0.01620 0.00360 0.00190 -0.00040
O11 0.01030 0.01400 0.01500 0.00710 0.00170 0.00350
O12 0.01300 0.01300 0.01470 0.00780 -0.00120 0.00280
O13 0.02740 0.02350 0.01320 0.01530 -0.00140 -0.00570
O14 0.01080 0.01240 0.02820 0.00660 -0.00620 -0.00470
O15 0.00810 0.01230 0.01620 0.00540 0.00440 0.00380
O16 0.01980 0.01050 0.01350 0.00740 -0.00310 0.00010
O17 0.02630 0.01290 0.01440 0.00890 0.00700 0.00670
O18 0.00720 0.01410 0.01700 0.00370 -0.00140 -0.00390
O19 0.01270 0.01190 0.01400 0.00790 -0.00320 -0.00110
O20 0.01540 0.00890 0.01200 0.00530 -0.00130 -0.00290
O21 0.01210 0.01780 0.01890 0.00320 0.00720 -0.00080
O22 0.01110 0.01080 0.01870 0.00380 0.00210 -0.00200
O23 0.02060 0.01950 0.01800 0.01680 0.00360 0.00060
O24 0.02640 0.02870 0.02840 0.01870 -0.01560 -0.00970

loop_
_atom_site_label
_atom_site_fract_x
_atom_site_fract_y
_atom_site_fract_z
_atom_site_occupancy
Mn1 0.00000 0.00000 0.00000 0.62000
Ca1_1 0.00000 0.00000 0.00000 0.38000
Mn2 0.00000 0.00000 0.50000 1.00000
Fe3 0.00000 0.00000 0.10083 1.00000
Fe4 0.00000 0.00000 0.32463 1.00000
Mn5 0.00000 0.00000 0.39880 1.00000
Mn6 0.42839 0.24706 0.05159 1.00000
Mn7 0.11125 0.57169 0.03778 1.00000
Mn8 0.00343 0.32387 0.08210 0.33000
Fe8 0.00343 0.32387 0.08210 0.67000
Mn9 0.26360 0.33025 0.08576 1.00000
Mn10 0.57395 0.08154 0.12440 1.00000
Mn11 0.22241 0.10811 0.13377 1.00000
Na1 0.00000 0.00000 0.17485 0.91000
Ca1_2 0.00000 0.00000 0.17485 0.09000
Na2 0.00000 0.00000 0.24871 0.90000
Ca2 0.00000 0.00000 0.24871 0.10000
Na3 0.07920 0.42728 0.16515 1.00000
Ca4 0.26607 0.29074 0.00104 0.65000
Na4 0.26607 0.29074 0.00104 0.35000
P1 0.19099 0.43418 0.02780 1.00000
P2 0.53388 0.11487 0.03893 1.00000
P3 0.54217 0.09121 0.19936 1.00000
P4 0.21794 0.12273 0.20976 1.00000
P5 0.22502 0.46060 0.22200 1.00000
P6 0.46755 0.21656 0.27903 1.00000
O1 0.16384 0.38196 -0.00371 1.00000
O2 0.25347 0.55116 0.02559 1.00000
O3 0.25597 0.39869 0.04487 1.00000
O4 0.09274 0.41058 0.04415 1.00000
O5 0.46016 0.12678 0.06001 1.00000
O6 0.55695 0.03458 0.05085 1.00000
O7 0.63683 0.21482 0.03920 1.00000
O8 0.48812 0.09088 0.00646 1.00000
O9 0.54102 0.03154 0.17097 1.00000
O10 0.62717 0.20328 0.19749 1.00000
O11 0.43952 0.08876 0.20189 1.00000
O12 0.55031 0.04003 0.22916 1.00000
O13 0.23250 0.07960 0.17998 1.00000
O14 0.12532 0.13521 0.20748 1.00000
O15 -0.11095 0.23987 0.11603 1.00000
O16 0.19863 0.04226 0.23476 1.00000
O17 0.27073 0.52738 0.19431 1.00000
O18 0.10715 0.40130 0.21959 1.00000
O19 0.25370 0.37674 0.22244 1.00000
O20 0.25286 0.51960 0.25266 1.00000
O21 0.52428 0.24646 0.24824 1.00000
O22 0.38217 0.10219 0.27484 1.00000
O23 0.41433 0.27752 0.28429 1.00000
O24 0.53077 0.22013 0.30646 1.00000

loop_
_cod_changelog_entry_id
_cod_changelog_entry_author
_cod_changelog_entry_date
_cod_changelog_entry_text
1
;cod-tools version 3.10.1
Id: cif_fix_AMCSD_atom_labels 10224 2024-08-07 11:09:31Z saulius
;
2024-08-07T19:38:05+03:00
;Changed the following '_atom_site_label' values:
the first duplicated label 'Ca1'  converted to 'Ca1_1'
duplicated label 'Ca1' at index 14 converted to 'Ca1_2'
;

loop_
_cod_related_entry_id
_cod_related_entry_database
_cod_related_entry_code
1 AMCSD 0000842
